data_2101283
loop_
_publ_author_name
'Suwinska, K.'

_publ_section_title
;
 Structure and thermochemical properties of some alkyluracils
;
_journal_issue 2
_journal_name_full 'Acta Crystallographica Section B'
_journal_page_first 248
_journal_page_last 254
_journal_paper_doi 10.1107/S0108768194008529
_journal_volume 51
_journal_year 1995
_chemical_formula_sum 'C9 H14 N2 O2'
_chemical_formula_weight 182.22
_space_group_crystal_system monoclinic
_space_group_IT_number 14
_space_group_name_Hall '-P 2ybc'
_space_group_name_H-M_alt 'P 1 21/c 1'
_cell_angle_alpha 90
_cell_angle_beta 90.91(2)
_cell_angle_gamma 90
_cell_formula_units_Z 12
_cell_length_a 10.7380(10)
_cell_length_b 11.7350(10)
_cell_length_c 23.056(2)
_cell_volume 2904.9(4)
_diffrn_radiation_type 'Cu K\a'
_diffrn_radiation_wavelength 1.54178
_exptl_absorpt_coefficient_mu 0.70
_exptl_crystal_density_diffrn 1.250
_cod_data_source_file na0060.cif
_cod_data_source_block III
_cod_depositor_comments
;
 Updating space group information and adding the symmetry operation list.

 Antanas Vaitkus,
 2018-06-15
;
_cod_original_sg_symbol_H-M 'P 21/c'
_cod_database_code 2101283

loop_
_space_group_symop_id
_space_group_symop_operation_xyz
1 x,y,z
2 -x,y+1/2,-z+1/2
3 -x,-y,-z
4 x,-y+1/2,z+1/2

loop_
_atom_site_label
_atom_site_fract_x
_atom_site_fract_y
_atom_site_fract_z
O1A .6050(2) .0788(2) .07390(10)
O2A .6577(2) .4320(2) .14890(10)
N1A .6158(2) .0959(2) .17150(10)
N2A .6336(2) .2551(2) .11100(10)
C1A .6169(2) .1392(2) .11630(10)
C2A .6435(2) .3303(2) .15760(10)
C3A .6375(2) .2773(2) .21350(10)
C4A .6257(2) .1646(2) .21990(10)
C5A .6042(3) -.0289(2) .17680(10)
C6A .6388(3) .3021(3) .05200(10)
C7A .6243(3) .1037(2) .27750(10)
C8A .6244(3) .1780(2) .32950(10)
C9A .6245(3) .1076(3) .38550(10)
O1B .2719(2) -.04060(10) .18040(10)
O2B .2747(2) .34380(10) .19880(10)
N1B .2890(2) .0653(2) .09820(10)
N2B .2774(2) .1515(2) .18990(10)
C1B .2789(2) .0531(2) .15750(10)
C2B .2819(2) .2604(2) .16690(10)
C3B .2933(2) .2653(2) .10500(10)
C4B .2955(2) .1714(2) .07200(10)
C5B .2948(3) -.0410(2) .06400(10)
C6B .2660(3) .1402(3) .25360(10)
C7B .3031(2) .1740(2) .00700(10)
C8B .2975(3) .2918(2) -.02010(10)
C9B .3082(3) .2848(3) -.08600(10)
O1C .9421(2) .3948(2) .71580(10)
O2C .9657(2) .3558(2) .52060(10)
N1C .9643(2) .2163(2) .67900(10)
N2C .9554(2) .3760(2) .61830(10)
C1C .9528(2) .3327(2) .67380(10)
C2C .9651(2) .3103(2) .56800(10)
C3C .9751(2) .1906(2) .57790(10)
C4C .9762(2) .1455(2) .63130(10)
C5C .9626(3) .1703(2) .73860(10)
C6C .9465(3) .5011(2) .61180(10)
C7C .9918(2) .0204(2) .64280(10)
C8C 1.0096(3) -.0540(2) .58980(10)
C9C 1.0302(3) -.1781(2) .60670(10)
H3A .641 .324 .247
H51A .599 -.062 .139
H52A .675 -.059 .197
H53A .531 -.046 .198
H61A .651 .382 .054
H62A .706 .269 .032
H63A .563 .286 .032
H71A .696 .056 .280
H72A .551 .058 .279
H81A .552 .225 .328
H82A .697 .224 .329
H91A .625 .157 .418
H92A .552 .061 .386
H93A .696 .060 .387
H3B .300 .338 .087
H51B .288 -.105 .089
H52B .229 -.043 .036
H53B .372 -.044 .045
H61B .264 .062 .264
H62B .335 .176 .272
H63B .191 .176 .266
H71B .235 .131 -.008
H72B .379 .139 -.004
H81B .365 .336 -.005
H82B .221 .327 -.011
H91B .305 .359 -.102
H92B .385 .250 -.096
H93B .241 .241 -.101
H3C .981 .141 .545
H51C .954 .231 .766
H52C .895 .119 .742
H53C 1.038 .131 .746
H61C .949 .521 .572
H62C .871 .528 .628
H63C 1.015 .535 .632
H71C .920 -.005 .662
H72C 1.063 .011 .668
H81C 1.080 -.027 .569
H82C .937 -.049 .566
H91C 1.041 -.223 .573
H92C 1.103 -.183 .630
H93C .960 -.205 .627
